data_4320891
loop_
_publ_author_name
'Olivier Tougait'
'James A. Ibers'

_publ_contact_author_address
; Department of Chemistry
  Northwestern University
  2145 Sheridan Rd.
  Evanston, IL 60208-3113, USA
;
_publ_contact_author_email ibers@chem.nwu.edu
_publ_contact_author_fax (847)491-2976
_publ_contact_author_name 'James A. Ibers'
_publ_contact_author_phone (847)491-5449
_publ_section_title
;
 Ternary Rare-Earth Selenides with the U3ScS6 Structure Type: Synthesis,
 Characterization, and Some Magnetic Properties of Ln3TSe6 (Ln = Sm, Gd; T
 = In, Cr) and Tb3CrSe6
;
_journal_name_full 'Inorganic Chemistry'
_journal_page_first 1790
_journal_page_last 1794
_journal_paper_doi 10.1021/ic9914802
_journal_volume 39
_journal_year 2000
_chemical_formula_sum 'Cr Se6 Tb3'
_chemical_formula_weight 1002.52
_chemical_name_common 'triterbium chromium hexaselenide'
_chemical_name_systematic
; 
 ? 
;
_space_group_IT_number 58
_symmetry_cell_setting orthorhombic
_symmetry_space_group_name_Hall '-P 2 2n'
_symmetry_space_group_name_H-M 'P n n m'
_atom_sites_solution_hydrogens geom
_atom_sites_solution_primary direct
_atom_sites_solution_secondary difmap
_audit_creation_method SHELXL-97
_cell_angle_alpha 90.00
_cell_angle_beta 90.00
_cell_angle_gamma 90.00
_cell_formula_units_Z 4
_cell_length_a 13.885(3)
_cell_length_b 16.672(3)
_cell_length_c 3.9215(8)
_cell_measurement_reflns_used 2909
_cell_measurement_temperature 153(2)
_cell_measurement_theta_max 26.319
_cell_measurement_theta_min 2.2305
_cell_volume 907.8(3)
_computing_cell_refinement 'SAINT-Plus version 6.0 (Bruker, 1999)'
_computing_data_collection 'SMART version 5.054 (Bruker, 1999)'
_computing_data_reduction 'SAINT-Plus version 6.0 (Bruker, 1999)'
_computing_molecular_graphics 'SHELXTL-97 (Sheldrick, 1997)'
_computing_publication_material 'SHELXTL-97 (Sheldrick, 1997)'
_computing_structure_refinement 'SHELXL-97 (Sheldrick, 1997)'
_computing_structure_solution 'SHELXS-97 (Sheldrick, 1990)'
_diffrn_ambient_temperature 153(2)
_diffrn_measured_fraction_theta_full 0.948
_diffrn_measured_fraction_theta_max 0.948
_diffrn_measurement_device_type 'Bruker Smart 1000 CCD'
_diffrn_measurement_method \w
_diffrn_radiation_monochromator graphite
_diffrn_radiation_source 'standard-focus sealed tube'
_diffrn_radiation_type MoK\a
_diffrn_radiation_wavelength 0.71073
_diffrn_reflns_av_R_equivalents 0.0505
_diffrn_reflns_av_sigmaI/netI 0.0334
_diffrn_reflns_limit_h_max 7
_diffrn_reflns_limit_h_min -18
_diffrn_reflns_limit_k_max 18
_diffrn_reflns_limit_k_min -22
_diffrn_reflns_limit_l_max 5
_diffrn_reflns_limit_l_min -5
_diffrn_reflns_number 5676
_diffrn_reflns_theta_full 28.77
_diffrn_reflns_theta_max 28.77
_diffrn_reflns_theta_min 1.91
_exptl_absorpt_coefficient_mu 48.223
_exptl_absorpt_correction_T_max 0.55997
_exptl_absorpt_correction_T_min 0.05211
_exptl_absorpt_correction_type numerical
_exptl_absorpt_process_details 'face indexed'
_exptl_crystal_colour lustrous_black
_exptl_crystal_density_diffrn 7.335
_exptl_crystal_density_method 'not measured'
_exptl_crystal_description rod
_exptl_crystal_F_000 1692
_exptl_crystal_size_max 0.340
_exptl_crystal_size_mid 0.014
_exptl_crystal_size_min 0.012
_refine_diff_density_max 3.091
_refine_diff_density_min -2.298
_refine_diff_density_rms 0.617
_refine_ls_extinction_coef 0.00000(5)
_refine_ls_extinction_expression Fc^*^=kFc[1+0.001xFc^2^\l^3^/sin(2\q)]^-1/4^
_refine_ls_extinction_method SHELXL
_refine_ls_goodness_of_fit_ref 1.099
_refine_ls_hydrogen_treatment mixed
_refine_ls_matrix_type full
_refine_ls_number_parameters 64
_refine_ls_number_reflns 1282
_refine_ls_number_restraints 0
_refine_ls_restrained_S_all 1.099
_refine_ls_R_factor_all 0.0397
_refine_ls_R_factor_gt 0.0326
_refine_ls_shift/su_max 0.001
_refine_ls_shift/su_mean 0.000
_refine_ls_structure_factor_coef Fsqd
_refine_ls_weighting_details
; calc 
w = 1/[\s^2^(Fo^2^)+(0.04Fo^2^)^2^]  
;
_refine_ls_weighting_scheme calc
_refine_ls_wR_factor_gt 0.0714
_refine_ls_wR_factor_ref 0.0737
_reflns_number_gt 1109
_reflns_number_total 1282
_reflns_threshold_expression >2sigma(I)
_cod_data_source_file ic9914802_1.cif
_cod_data_source_block Tb3CrSe6
_cod_database_code 4320891

loop_
_symmetry_equiv_pos_as_xyz
'x, y, z'
'-x, -y, z'
'-x+1/2, y+1/2, -z+1/2'
'x+1/2, -y+1/2, -z+1/2'
'-x, -y, -z'
'x, y, -z'
'x-1/2, -y-1/2, z-1/2'
'-x-1/2, y-1/2, z-1/2'

loop_
_atom_site_label
_atom_site_type_symbol
_atom_site_fract_x
_atom_site_fract_y
_atom_site_fract_z
_atom_site_U_iso_or_equiv
_atom_site_adp_type
_atom_site_occupancy
_atom_site_symmetry_multiplicity
_atom_site_calc_flag
_atom_site_refinement_flags
_atom_site_disorder_assembly
_atom_site_disorder_group
Tb1 Tb 0.31977(4) 0.14845(3) 0.0000 0.00754(15) Uani 1 2 d S . .
Tb2 Tb 0.55147(4) 0.27829(3) 0.0000 0.00748(15) Uani 1 2 d S . .
Tb3 Tb 0.75776(4) 0.09667(3) 0.0000 0.00864(15) Uani 1 2 d S . .
Se1 Se 0.10299(8) 0.75529(6) 0.0000 0.0073(2) Uani 1 2 d S . .
Se2 Se 0.12187(8) 0.10771(6) 0.0000 0.0074(2) Uani 1 2 d S . .
Se3 Se 0.18950(8) 0.29017(6) 0.0000 0.0075(2) Uani 1 2 d S . .
Se4 Se 0.18107(8) 0.52060(6) 0.0000 0.0079(2) Uani 1 2 d S . .
Se5 Se 0.41863(9) 0.42310(6) 0.0000 0.0079(2) Uani 1 2 d S . .
Se6 Se 0.52314(8) 0.09833(6) 0.0000 0.0080(2) Uani 1 2 d S . .
Cr1 Cr 0.0000 0.5000 0.0000 0.0066(5) Uani 1 4 d S . .
Cr2 Cr 0.0000 0.0000 0.0000 0.0062(5) Uani 1 4 d S . .

loop_
_atom_site_aniso_label
_atom_site_aniso_U_11
_atom_site_aniso_U_22
_atom_site_aniso_U_33
_atom_site_aniso_U_23
_atom_site_aniso_U_13
_atom_site_aniso_U_12
Tb1 0.0087(3) 0.0053(3) 0.0086(3) 0.000 0.000 -0.00020(19)
Tb2 0.0083(3) 0.0057(3) 0.0084(3) 0.000 0.000 0.0000(2)
Tb3 0.0109(3) 0.0065(3) 0.0085(3) 0.000 0.000 -0.0003(2)
Se1 0.0081(5) 0.0052(5) 0.0087(5) 0.000 0.000 0.0007(4)
Se2 0.0085(5) 0.0051(5) 0.0086(5) 0.000 0.000 -0.0008(4)
Se3 0.0094(6) 0.0038(5) 0.0093(5) 0.000 0.000 0.0006(4)
Se4 0.0092(6) 0.0047(5) 0.0098(5) 0.000 0.000 0.0000(4)
Se5 0.0099(6) 0.0058(5) 0.0081(5) 0.000 0.000 0.0000(4)
Se6 0.0100(6) 0.0040(5) 0.0100(5) 0.000 0.000 0.0007(4)
Cr1 0.0085(13) 0.0056(11) 0.0057(11) 0.000 0.000 0.0008(10)
Cr2 0.0085(13) 0.0040(11) 0.0061(11) 0.000 0.000 -0.0014(10)

loop_
_atom_type_symbol
_atom_type_description
_atom_type_scat_dispersion_real
_atom_type_scat_dispersion_imag
_atom_type_scat_source
Cr Cr 0.3209 0.6236 'International Tables Vol C Tables 4.2.6.8 and 6.1.1.4'
Se Se -0.0929 2.2259 'International Tables Vol C Tables 4.2.6.8 and 6.1.1.4'
Tb Tb -0.1723 4.1537 'International Tables Vol C Tables 4.2.6.8 and 6.1.1.4'

loop_
_geom_angle_atom_site_label_1
_geom_angle_atom_site_label_2
_geom_angle_atom_site_label_3
_geom_angle
_geom_angle_site_symmetry_1
_geom_angle_site_symmetry_3
_geom_angle_publ_flag
Se2 Tb1 Se1 120.92(3) . 3_545 ?
Se2 Tb1 Se1 120.92(3) . 3_544 ?
Se1 Tb1 Se1 86.64(4) 3_545 3_544 ?
Se2 Tb1 Se4 79.60(3) . 3_544 ?
Se1 Tb1 Se4 157.62(4) 3_545 3_544 ?
Se1 Tb1 Se4 89.75(3) 3_544 3_544 ?
Se2 Tb1 Se4 79.60(3) . 3_545 ?
Se1 Tb1 Se4 89.75(3) 3_545 3_545 ?
Se1 Tb1 Se4 157.62(4) 3_544 3_545 ?
Se4 Tb1 Se4 85.22(4) 3_544 3_545 ?
Se2 Tb1 Se6 149.63(4) . . ?
Se1 Tb1 Se6 79.45(3) 3_545 . ?
Se1 Tb1 Se6 79.45(3) 3_544 . ?
Se4 Tb1 Se6 78.17(3) 3_544 . ?
Se4 Tb1 Se6 78.17(3) 3_545 . ?
Se2 Tb1 Se3 66.45(3) . . ?
Se1 Tb1 Se3 74.53(3) 3_545 . ?
Se1 Tb1 Se3 74.53(3) 3_544 . ?
Se4 Tb1 Se3 125.59(3) 3_544 . ?
Se4 Tb1 Se3 125.59(3) 3_545 . ?
Se6 Tb1 Se3 143.92(4) . . ?
Se2 Tb1 Tb2 159.95(3) . . ?
Se1 Tb1 Tb2 48.75(2) 3_545 . ?
Se1 Tb1 Tb2 48.75(2) 3_544 . ?
Se4 Tb1 Tb2 114.47(3) 3_544 . ?
Se4 Tb1 Tb2 114.47(3) 3_545 . ?
Se6 Tb1 Tb2 50.42(3) . . ?
Se3 Tb1 Tb2 93.50(3) . . ?
Se2 Tb1 Tb1 90.0 . 1_554 ?
Se1 Tb1 Tb1 133.321(18) 3_545 1_554 ?
Se1 Tb1 Tb1 46.680(18) 3_544 1_554 ?
Se4 Tb1 Tb1 47.389(18) 3_544 1_554 ?
Se4 Tb1 Tb1 132.611(18) 3_545 1_554 ?
Se6 Tb1 Tb1 90.0 . 1_554 ?
Se3 Tb1 Tb1 90.0 . 1_554 ?
Tb2 Tb1 Tb1 90.0 . 1_554 ?
Se2 Tb1 Tb1 90.0 . 1_556 ?
Se1 Tb1 Tb1 46.680(18) 3_545 1_556 ?
Se1 Tb1 Tb1 133.320(18) 3_544 1_556 ?
Se4 Tb1 Tb1 132.611(18) 3_544 1_556 ?
Se4 Tb1 Tb1 47.389(18) 3_545 1_556 ?
Se6 Tb1 Tb1 90.0 . 1_556 ?
Se3 Tb1 Tb1 90.0 . 1_556 ?
Tb2 Tb1 Tb1 90.0 . 1_556 ?
Tb1 Tb1 Tb1 180.00(2) 1_554 1_556 ?
Se2 Tb2 Se2 85.07(4) 7_666 7_665 ?
Se2 Tb2 Se1 141.68(4) 7_666 3_544 ?
Se2 Tb2 Se1 83.11(3) 7_665 3_544 ?
Se2 Tb2 Se1 83.11(3) 7_666 3_545 ?
Se2 Tb2 Se1 141.68(4) 7_665 3_545 ?
Se1 Tb2 Se1 83.97(4) 3_544 3_545 ?
Se2 Tb2 Se3 65.67(3) 7_666 7_666 ?
Se2 Tb2 Se3 118.73(4) 7_665 7_666 ?
Se1 Tb2 Se3 149.72(4) 3_544 7_666 ?
Se1 Tb2 Se3 88.87(3) 3_545 7_666 ?
Se2 Tb2 Se3 118.73(4) 7_666 7_665 ?
Se2 Tb2 Se3 65.67(3) 7_665 7_665 ?
Se1 Tb2 Se3 88.87(3) 3_544 7_665 ?
Se1 Tb2 Se3 149.72(4) 3_545 7_665 ?
Se3 Tb2 Se3 82.63(3) 7_666 7_665 ?
Se2 Tb2 Se6 133.91(2) 7_666 . ?
Se2 Tb2 Se6 133.91(2) 7_665 . ?
Se1 Tb2 Se6 77.01(3) 3_544 . ?
Se1 Tb2 Se6 77.01(3) 3_545 . ?
Se3 Tb2 Se6 72.71(3) 7_666 . ?
Se3 Tb2 Se6 72.71(3) 7_665 . ?
Se2 Tb2 Se5 71.57(3) 7_666 . ?
Se2 Tb2 Se5 71.57(3) 7_665 . ?
Se1 Tb2 Se5 70.11(3) 3_544 . ?
Se1 Tb2 Se5 70.11(3) 3_545 . ?
Se3 Tb2 Se5 134.20(2) 7_666 . ?
Se3 Tb2 Se5 134.20(2) 7_665 . ?
Se6 Tb2 Se5 135.15(4) . . ?
Se2 Tb2 Tb1 130.20(2) 7_666 . ?
Se2 Tb2 Tb1 130.20(2) 7_665 . ?
Se1 Tb2 Tb1 47.15(2) 3_544 . ?
Se1 Tb2 Tb1 47.15(2) 3_545 . ?
Se3 Tb2 Tb1 108.72(3) 7_666 . ?
Se3 Tb2 Tb1 108.72(3) 7_665 . ?
Se6 Tb2 Tb1 48.60(3) . . ?
Se5 Tb2 Tb1 86.55(3) . . ?
Se2 Tb2 Tb2 47.467(18) 7_666 1_556 ?
Se2 Tb2 Tb2 132.533(18) 7_665 1_556 ?
Se1 Tb2 Tb2 131.986(19) 3_544 1_556 ?
Se1 Tb2 Tb2 48.014(19) 3_545 1_556 ?
Se3 Tb2 Tb2 48.684(17) 7_666 1_556 ?
Se3 Tb2 Tb2 131.316(17) 7_665 1_556 ?
Se6 Tb2 Tb2 90.0 . 1_556 ?
Se5 Tb2 Tb2 90.0 . 1_556 ?
Tb1 Tb2 Tb2 90.0 . 1_556 ?
Se2 Tb2 Tb2 132.533(18) 7_666 1_554 ?
Se2 Tb2 Tb2 47.467(18) 7_665 1_554 ?
Se1 Tb2 Tb2 48.014(19) 3_544 1_554 ?
Se1 Tb2 Tb2 131.986(19) 3_545 1_554 ?
Se3 Tb2 Tb2 131.316(17) 7_666 1_554 ?
Se3 Tb2 Tb2 48.684(17) 7_665 1_554 ?
Se6 Tb2 Tb2 90.0 . 1_554 ?
Se5 Tb2 Tb2 90.0 . 1_554 ?
Tb1 Tb2 Tb2 90.0 . 1_554 ?
Tb2 Tb2 Tb2 180.0 1_556 1_554 ?
Se3 Tb3 Se3 85.77(4) 7_666 7_665 ?
Se3 Tb3 Se4 139.75(4) 7_666 7_665 ?
Se3 Tb3 Se4 82.16(3) 7_665 7_665 ?
Se3 Tb3 Se4 82.16(3) 7_666 7_666 ?
Se3 Tb3 Se4 139.75(4) 7_665 7_666 ?
Se4 Tb3 Se4 82.74(3) 7_665 7_666 ?
Se3 Tb3 Se5 82.63(3) 7_666 7_666 ?
Se3 Tb3 Se5 139.83(4) 7_665 7_666 ?
Se4 Tb3 Se5 128.96(3) 7_665 7_666 ?
Se4 Tb3 Se5 76.24(3) 7_666 7_666 ?
Se3 Tb3 Se5 139.83(4) 7_666 7_665 ?
Se3 Tb3 Se5 82.63(3) 7_665 7_665 ?
Se4 Tb3 Se5 76.24(3) 7_665 7_665 ?
Se4 Tb3 Se5 128.96(3) 7_666 7_665 ?
Se5 Tb3 Se5 81.94(4) 7_666 7_665 ?
Se3 Tb3 Se1 71.79(3) 7_666 5_665 ?
Se3 Tb3 Se1 71.79(3) 7_665 5_665 ?
Se4 Tb3 Se1 137.745(19) 7_665 5_665 ?
Se4 Tb3 Se1 137.744(19) 7_666 5_665 ?
Se5 Tb3 Se1 68.05(3) 7_666 5_665 ?
Se5 Tb3 Se1 68.05(3) 7_665 5_665 ?
Se3 Tb3 Se6 70.46(3) 7_666 . ?
Se3 Tb3 Se6 70.46(3) 7_665 . ?
Se4 Tb3 Se6 69.31(3) 7_665 . ?
Se4 Tb3 Se6 69.31(3) 7_666 . ?
Se5 Tb3 Se6 138.405(19) 7_666 . ?
Se5 Tb3 Se6 138.405(19) 7_665 . ?
Se1 Tb3 Se6 127.59(3) 5_665 . ?
Se3 Tb3 Tb3 132.883(18) 7_666 1_554 ?
Se3 Tb3 Tb3 47.117(18) 7_665 1_554 ?
Se4 Tb3 Tb3 48.629(17) 7_665 1_554 ?
Se4 Tb3 Tb3 131.371(17) 7_666 1_554 ?
Se5 Tb3 Tb3 130.971(18) 7_666 1_554 ?
Se5 Tb3 Tb3 49.029(18) 7_665 1_554 ?
Se1 Tb3 Tb3 90.0 5_665 1_554 ?
Se6 Tb3 Tb3 90.0 . 1_554 ?
Se3 Tb3 Tb3 47.117(18) 7_666 1_556 ?
Se3 Tb3 Tb3 132.883(18) 7_665 1_556 ?
Se4 Tb3 Tb3 131.371(17) 7_665 1_556 ?
Se4 Tb3 Tb3 48.629(17) 7_666 1_556 ?
Se5 Tb3 Tb3 49.029(18) 7_666 1_556 ?
Se5 Tb3 Tb3 130.971(18) 7_665 1_556 ?
Se1 Tb3 Tb3 90.0 5_665 1_556 ?
Se6 Tb3 Tb3 90.0 . 1_556 ?
Tb3 Tb3 Tb3 180.000(15) 1_554 1_556 ?
Tb1 Se1 Tb1 86.64(4) 3_554 3 ?
Tb1 Se1 Tb2 84.10(2) 3_554 3_554 ?
Tb1 Se1 Tb2 144.60(4) 3 3_554 ?
Tb1 Se1 Tb2 144.60(4) 3_554 3 ?
Tb1 Se1 Tb2 84.10(2) 3 3 ?
Tb2 Se1 Tb2 83.97(4) 3_554 3 ?
Tb1 Se1 Tb3 105.02(3) 3_554 5_665 ?
Tb1 Se1 Tb3 105.02(3) 3 5_665 ?
Tb2 Se1 Tb3 110.38(3) 3_554 5_665 ?
Tb2 Se1 Tb3 110.38(3) 3 5_665 ?
Cr2 Se2 Tb1 147.19(5) . . ?
Cr2 Se2 Tb2 104.22(4) . 7_566 ?
Tb1 Se2 Tb2 99.78(3) . 7_566 ?
Cr2 Se2 Tb2 104.22(4) . 7_565 ?
Tb1 Se2 Tb2 99.78(3) . 7_565 ?
Tb2 Se2 Tb2 85.07(4) 7_566 7_565 ?
Tb3 Se3 Tb3 85.77(4) 7_566 7_565 ?
Tb3 Se3 Tb2 155.95(4) 7_566 7_565 ?
Tb3 Se3 Tb2 90.838(19) 7_565 7_565 ?
Tb3 Se3 Tb2 90.838(19) 7_566 7_566 ?
Tb3 Se3 Tb2 155.95(4) 7_565 7_566 ?
Tb2 Se3 Tb2 82.63(3) 7_565 7_566 ?
Tb3 Se3 Tb1 108.66(3) 7_566 . ?
Tb3 Se3 Tb1 108.66(3) 7_565 . ?
Tb2 Se3 Tb1 95.00(3) 7_565 . ?
Tb2 Se3 Tb1 95.00(3) 7_566 . ?
Cr1 Se4 Tb1 95.49(3) . 3 ?
Cr1 Se4 Tb1 95.49(3) . 3_554 ?
Tb1 Se4 Tb1 85.22(4) 3 3_554 ?
Cr1 Se4 Tb3 105.45(3) . 7_565 ?
Tb1 Se4 Tb3 159.06(5) 3 7_565 ?
Tb1 Se4 Tb3 92.24(2) 3_554 7_565 ?
Cr1 Se4 Tb3 105.45(3) . 7_566 ?
Tb1 Se4 Tb3 92.24(2) 3 7_566 ?
Tb1 Se4 Tb3 159.06(5) 3_554 7_566 ?
Tb3 Se4 Tb3 82.74(3) 7_565 7_566 ?
Cr2 Se5 Cr2 97.86(4) 3 3_554 ?
Cr2 Se5 Tb3 150.82(5) 3 7_565 ?
Cr2 Se5 Tb3 83.369(19) 3_554 7_565 ?
Cr2 Se5 Tb3 83.369(19) 3 7_566 ?
Cr2 Se5 Tb3 150.82(5) 3_554 7_566 ?
Tb3 Se5 Tb3 81.94(4) 7_565 7_566 ?
Cr2 Se5 Tb2 97.35(3) 3 . ?
Cr2 Se5 Tb2 97.35(3) 3_554 . ?
Tb3 Se5 Tb2 111.46(3) 7_565 . ?
Tb3 Se5 Tb2 111.46(3) 7_566 . ?
Cr1 Se6 Cr1 99.14(4) 3_544 3_545 ?
Cr1 Se6 Tb1 93.50(3) 3_544 . ?
Cr1 Se6 Tb1 93.50(3) 3_545 . ?
Cr1 Se6 Tb2 130.33(2) 3_544 . ?
Cr1 Se6 Tb2 130.33(2) 3_545 . ?
Tb1 Se6 Tb2 80.99(3) . . ?
Cr1 Se6 Tb3 96.85(3) 3_544 . ?
Cr1 Se6 Tb3 96.85(3) 3_545 . ?
Tb1 Se6 Tb3 164.00(4) . . ?
Tb2 Se6 Tb3 83.02(3) . . ?
Se4 Cr1 Se4 180.00(5) 5_565 . ?
Se4 Cr1 Se6 92.15(3) 5_565 7_565 ?
Se4 Cr1 Se6 87.85(3) . 7_565 ?
Se4 Cr1 Se6 87.85(3) 5_565 3 ?
Se4 Cr1 Se6 92.15(3) . 3 ?
Se6 Cr1 Se6 180.00(4) 7_565 3 ?
Se4 Cr1 Se6 92.15(3) 5_565 7_566 ?
Se4 Cr1 Se6 87.85(3) . 7_566 ?
Se6 Cr1 Se6 99.14(4) 7_565 7_566 ?
Se6 Cr1 Se6 80.86(4) 3 7_566 ?
Se4 Cr1 Se6 87.85(3) 5_565 3_554 ?
Se4 Cr1 Se6 92.15(3) . 3_554 ?
Se6 Cr1 Se6 80.86(4) 7_565 3_554 ?
Se6 Cr1 Se6 99.14(4) 3 3_554 ?
Se6 Cr1 Se6 180.00(4) 7_566 3_554 ?
Se2 Cr2 Se2 180.00(5) . 5 ?
Se2 Cr2 Se5 86.52(3) . 7_566 ?
Se2 Cr2 Se5 93.48(3) 5 7_566 ?
Se2 Cr2 Se5 86.52(3) . 7_565 ?
Se2 Cr2 Se5 93.48(3) 5 7_565 ?
Se5 Cr2 Se5 97.86(4) 7_566 7_565 ?
Se2 Cr2 Se5 93.48(3) . 3_544 ?
Se2 Cr2 Se5 86.52(3) 5 3_544 ?
Se5 Cr2 Se5 180.00(4) 7_566 3_544 ?
Se5 Cr2 Se5 82.14(4) 7_565 3_544 ?
Se2 Cr2 Se5 93.48(3) . 3_545 ?
Se2 Cr2 Se5 86.52(3) 5 3_545 ?
Se5 Cr2 Se5 82.14(4) 7_566 3_545 ?
Se5 Cr2 Se5 180.00(4) 7_565 3_545 ?
Se5 Cr2 Se5 97.86(4) 3_544 3_545 ?

loop_
_geom_bond_atom_site_label_1
_geom_bond_atom_site_label_2
_geom_bond_distance
_geom_bond_site_symmetry_2
_geom_bond_publ_flag
Tb1 Se2 2.8305(14) . ?
Tb1 Se1 2.8579(9) 3_545 ?
Tb1 Se1 2.8579(9) 3_544 ?
Tb1 Se4 2.8962(10) 3_544 ?
Tb1 Se4 2.8962(10) 3_545 ?
Tb1 Se6 2.9449(14) . ?
Tb1 Se3 2.9755(13) . ?
Tb1 Tb2 3.8776(10) . ?
Tb1 Tb1 3.9215(8) 1_554 ?
Tb1 Tb1 3.9215(8) 1_556 ?
Tb2 Se2 2.9004(10) 7_666 ?
Tb2 Se2 2.9004(10) 7_665 ?
Tb2 Se1 2.9311(10) 3_544 ?
Tb2 Se1 2.9311(10) 3_545 ?
Tb2 Se3 2.9699(10) 7_666 ?
Tb2 Se3 2.9699(10) 7_665 ?
Tb2 Se6 3.0259(13) . ?
Tb2 Se5 3.0382(13) . ?
Tb2 Tb2 3.9215(8) 1_556 ?
Tb2 Tb2 3.9215(8) 1_554 ?
Tb3 Se3 2.8813(10) 7_666 ?
Tb3 Se3 2.8813(10) 7_665 ?
Tb3 Se4 2.9667(10) 7_665 ?
Tb3 Se4 2.9667(10) 7_666 ?
Tb3 Se5 2.9904(11) 7_666 ?
Tb3 Se5 2.9904(11) 7_665 ?
Tb3 Se1 3.1352(13) 5_665 ?
Tb3 Se6 3.2579(15) . ?
Tb3 Tb3 3.9215(8) 1_554 ?
Tb3 Tb3 3.9215(8) 1_556 ?
Se1 Tb1 2.8579(9) 3_554 ?
Se1 Tb1 2.8579(9) 3 ?
Se1 Tb2 2.9311(10) 3_554 ?
Se1 Tb2 2.9311(10) 3 ?
Se1 Tb3 3.1352(13) 5_665 ?
Se2 Cr2 2.4674(12) . ?
Se2 Tb2 2.9004(10) 7_566 ?
Se2 Tb2 2.9004(10) 7_565 ?
Se3 Tb3 2.8813(10) 7_566 ?
Se3 Tb3 2.8813(10) 7_565 ?
Se3 Tb2 2.9699(10) 7_565 ?
Se3 Tb2 2.9699(10) 7_566 ?
Se4 Cr1 2.5376(12) . ?
Se4 Tb1 2.8962(10) 3 ?
Se4 Tb1 2.8962(10) 3_554 ?
Se4 Tb3 2.9667(10) 7_565 ?
Se4 Tb3 2.9667(10) 7_566 ?
Se5 Cr2 2.6009(8) 3 ?
Se5 Cr2 2.6009(8) 3_554 ?
Se5 Tb3 2.9904(11) 7_565 ?
Se5 Tb3 2.9904(11) 7_566 ?
Se6 Cr1 2.5759(8) 3_544 ?
Se6 Cr1 2.5759(8) 3_545 ?
Cr1 Se4 2.5376(12) 5_565 ?
Cr1 Se6 2.5759(8) 7_565 ?
Cr1 Se6 2.5759(8) 3 ?
Cr1 Se6 2.5759(8) 7_566 ?
Cr1 Se6 2.5759(8) 3_554 ?
Cr2 Se2 2.4674(12) 5 ?
Cr2 Se5 2.6009(8) 7_566 ?
Cr2 Se5 2.6009(8) 7_565 ?
Cr2 Se5 2.6009(8) 3_544 ?
Cr2 Se5 2.6009(8) 3_545 ?
